data_1513518
loop_
_publ_author_name
'Qi, Jianguo'
'Sun, Chenbin'
'Tian, Yulin'
'Wang, Xiaojian'
'Li, Gang'
'Xiao, Qiong'
'Yin, Dali'

_publ_section_title
;
 Highly efficient and versatile synthesis of lactams and N-heterocycles
 via Al(OTf)3-catalyzed cascade cyclization and ionic hydrogenation
 reactions.
;
_journal_issue 1
_journal_name_full 'Organic letters'
_journal_page_first 190
_journal_page_last 192
_journal_paper_doi 10.1021/ol403173x
_journal_volume 16
_journal_year 2014
_chemical_formula_moiety 'C16 H15 N O'
_chemical_formula_sum 'C16 H15 N O'
_chemical_formula_weight 237.29
_chemical_name_systematic
; 
 ? 
;
_space_group_IT_number 14
_symmetry_cell_setting monoclinic
_symmetry_space_group_name_Hall '-P 2yn'
_symmetry_space_group_name_H-M 'P 1 21/n 1'
_atom_sites_solution_hydrogens geom
_atom_sites_solution_primary direct
_atom_sites_solution_secondary difmap
_audit_creation_method SHELXL-97
_cell_angle_alpha 90.00
_cell_angle_beta 91.74(2)
_cell_angle_gamma 90.00
_cell_formula_units_Z 4
_cell_length_a 11.379(5)
_cell_length_b 7.083(3)
_cell_length_c 15.797(7)
_cell_measurement_temperature 295(2)
_cell_volume 1272.6(10)
_computing_cell_refinement 'CrystalClear (Rigaku Inc., 2008)'
_computing_data_collection 'CrystalClear (Rigaku Inc., 2008)'
_computing_data_reduction 'CrystalClear (Rigaku Inc., 2008)'
_computing_molecular_graphics ORTEPII(Johnson,1976)andPLUTON(Spek,1990)
_computing_publication_material 'SHELXL97(Sheldrick, 1997)'
_computing_structure_refinement 'SHELXL-97 (Sheldrick, 1997)'
_computing_structure_solution 'SHELXS-97 (Sheldrick, 1990)'
_diffrn_ambient_temperature 295(2)
_diffrn_detector_area_resol_mean 0
_diffrn_measured_fraction_theta_full 0.974
_diffrn_measured_fraction_theta_max 0.974
_diffrn_measurement_device_type 'MicroMax 002+'
_diffrn_measurement_method \f\k
_diffrn_radiation_monochromator confocal
_diffrn_radiation_source 'fine-focus sealed tube'
_diffrn_radiation_type CuK\a
_diffrn_radiation_wavelength 1.54178
_diffrn_reflns_av_R_equivalents 0.0704
_diffrn_reflns_av_sigmaI/netI 0.0511
_diffrn_reflns_limit_h_max 12
_diffrn_reflns_limit_h_min -13
_diffrn_reflns_limit_k_max 8
_diffrn_reflns_limit_k_min -6
_diffrn_reflns_limit_l_max 19
_diffrn_reflns_limit_l_min -19
_diffrn_reflns_number 10950
_diffrn_reflns_theta_full 72.31
_diffrn_reflns_theta_max 72.31
_diffrn_reflns_theta_min 4.72
_diffrn_standards_decay_% 0
_diffrn_standards_interval_count 0
_diffrn_standards_interval_time 0
_diffrn_standards_number 0
_exptl_absorpt_coefficient_mu 0.605
_exptl_absorpt_correction_T_max 0.647
_exptl_absorpt_correction_T_min 0.618
_exptl_absorpt_correction_type multi-scan
_exptl_crystal_colour colourless
_exptl_crystal_density_diffrn 1.238
_exptl_crystal_density_method 'not measured'
_exptl_crystal_description prism
_exptl_crystal_F_000 504
_exptl_crystal_size_max 1.18
_exptl_crystal_size_mid 0.73
_exptl_crystal_size_min 0.72
_refine_diff_density_max 0.197
_refine_diff_density_min -0.200
_refine_diff_density_rms 0.054
_refine_ls_extinction_coef 0.052(3)
_refine_ls_extinction_expression Fc^*^=kFc[1+0.001xFc^2^\l^3^/sin(2\q)]^-1/4^
_refine_ls_extinction_method SHELXL
_refine_ls_goodness_of_fit_ref 1.054
_refine_ls_hydrogen_treatment mixed
_refine_ls_matrix_type full
_refine_ls_number_parameters 164
_refine_ls_number_reflns 2451
_refine_ls_number_restraints 0
_refine_ls_restrained_S_all 1.054
_refine_ls_R_factor_all 0.0613
_refine_ls_R_factor_gt 0.0541
_refine_ls_shift/su_max 0.000
_refine_ls_shift/su_mean 0.000
_refine_ls_structure_factor_coef Fsqd
_refine_ls_weighting_details 'calc w=1/[\s^2^(Fo^2^)+(0.0995P)^2^+0.0000P] where P=(Fo^2^+2Fc^2^)/3'
_refine_ls_weighting_scheme calc
_refine_ls_wR_factor_gt 0.1457
_refine_ls_wR_factor_ref 0.1580
_reflns_number_gt 1975
_reflns_number_total 2451
_reflns_threshold_expression >2sigma(I)
_cod_data_source_file ol403173x_si_001.cif
_cod_data_source_block 5535
_cod_depositor_comments
;
The following automatic conversions were performed:

'_exptl_absorpt_correction_type' value 'Multi-scan' changed to
'multi-scan' according to
/usr/data/users/saulius/automatic-downloads/current/ACS/lib/dictionaries/cif_core.dic
dictionary named 'cif_core.dic' version 2.4.2 from 2011-04-26.

Automatic conversion script
Id: cif_fix_values 2281 2013-09-26 08:29:07Z andrius 
;
_cod_original_sg_symbol_H-M P21/n
_cod_database_code 1513518

loop_
_symmetry_equiv_pos_as_xyz
'x, y, z'
'-x+1/2, y+1/2, -z+1/2'
'-x, -y, -z'
'x-1/2, -y-1/2, z-1/2'

loop_
_atom_site_label
_atom_site_type_symbol
_atom_site_fract_x
_atom_site_fract_y
_atom_site_fract_z
_atom_site_U_iso_or_equiv
_atom_site_adp_type
_atom_site_occupancy
_atom_site_symmetry_multiplicity
_atom_site_calc_flag
_atom_site_refinement_flags
O1 O 0.96601(10) 0.20805(18) 0.05901(7) 0.0595(4) Uani 1 1 d .
N1 N 1.13343(10) 0.22619(16) -0.02007(7) 0.0425(3) Uani 1 1 d .
C1 C 1.01428(13) 0.2368(2) -0.00760(9) 0.0454(4) Uani 1 1 d .
C2 C 0.95428(14) 0.2856(2) -0.09115(10) 0.0551(4) Uani 1 1 d .
H2A H 0.8984 0.3875 -0.0845 0.066 Uiso 1 1 calc R
H2B H 0.9134 0.1769 -0.1150 0.066 Uiso 1 1 calc R
C3 C 1.05371(14) 0.3459(2) -0.14677(9) 0.0523(4) Uani 1 1 d .
H3A H 1.0669 0.4810 -0.1429 0.063 Uiso 1 1 calc R
H3B H 1.0372 0.3125 -0.2055 0.063 Uiso 1 1 calc R
C4 C 1.15981(13) 0.23617(19) -0.11082(8) 0.0439(4) Uani 1 1 d .
H4 H 1.1586 0.1083 -0.1345 0.053 Uiso 1 1 calc R
C5 C 1.27469(13) 0.32906(19) -0.13085(8) 0.0448(4) Uani 1 1 d .
C6 C 1.32846(15) 0.2792(2) -0.20529(9) 0.0524(4) Uani 1 1 d .
H6 H 1.2954 0.1848 -0.2393 0.063 Uiso 1 1 calc R
C7 C 1.43011(16) 0.3673(3) -0.22964(11) 0.0616(5) Uani 1 1 d .
H7 H 1.4643 0.3340 -0.2802 0.074 Uiso 1 1 calc R
C8 C 1.48077(16) 0.5048(3) -0.17887(12) 0.0651(5) Uani 1 1 d .
H8 H 1.5503 0.5626 -0.1944 0.078 Uiso 1 1 calc R
C9 C 1.42817(18) 0.5563(3) -0.10506(12) 0.0697(5) Uani 1 1 d .
H9 H 1.4624 0.6494 -0.0709 0.084 Uiso 1 1 calc R
C10 C 1.32501(16) 0.4711(3) -0.08112(10) 0.0594(5) Uani 1 1 d .
H10 H 1.2893 0.5090 -0.0317 0.071 Uiso 1 1 calc R
C11 C 1.21261(12) 0.14746(19) 0.04124(8) 0.0425(4) Uani 1 1 d .
C12 C 1.29655(15) 0.0170(2) 0.01855(10) 0.0537(4) Uani 1 1 d .
H12 H 1.3025 -0.0190 -0.0378 0.064 Uiso 1 1 calc R
C13 C 1.37172(16) -0.0598(3) 0.08002(12) 0.0647(5) Uani 1 1 d .
H13 H 1.4287 -0.1463 0.0646 0.078 Uiso 1 1 calc R
C14 C 1.36291(16) -0.0094(3) 0.16364(11) 0.0637(5) Uani 1 1 d .
H14 H 1.4126 -0.0636 0.2047 0.076 Uiso 1 1 calc R
C15 C 1.28025(16) 0.1214(3) 0.18633(10) 0.0595(5) Uani 1 1 d .
H15 H 1.2745 0.1562 0.2428 0.071 Uiso 1 1 calc R
C16 C 1.20568(14) 0.2016(2) 0.12563(9) 0.0493(4) Uani 1 1 d .
H16 H 1.1509 0.2917 0.1412 0.059 Uiso 1 1 calc R

loop_
_atom_site_aniso_label
_atom_site_aniso_U_11
_atom_site_aniso_U_22
_atom_site_aniso_U_33
_atom_site_aniso_U_23
_atom_site_aniso_U_13
_atom_site_aniso_U_12
O1 0.0476(7) 0.0733(8) 0.0582(7) 0.0033(5) 0.0093(5) -0.0006(5)
N1 0.0409(7) 0.0449(7) 0.0416(6) 0.0024(4) 0.0004(5) 0.0009(4)
C1 0.0413(8) 0.0426(7) 0.0522(7) -0.0001(5) -0.0002(6) -0.0010(5)
C2 0.0485(9) 0.0533(9) 0.0628(9) 0.0060(6) -0.0100(7) -0.0015(6)
C3 0.0562(10) 0.0528(9) 0.0472(7) 0.0045(6) -0.0081(6) -0.0005(6)
C4 0.0494(9) 0.0417(7) 0.0406(7) -0.0021(5) -0.0005(6) -0.0013(5)
C5 0.0484(8) 0.0442(8) 0.0418(7) 0.0031(5) 0.0012(6) 0.0001(5)
C6 0.0564(10) 0.0536(9) 0.0473(7) -0.0005(6) 0.0045(7) 0.0063(6)
C7 0.0586(11) 0.0689(11) 0.0580(9) 0.0112(7) 0.0148(8) 0.0142(8)
C8 0.0502(10) 0.0698(11) 0.0757(11) 0.0221(8) 0.0061(8) -0.0030(7)
C9 0.0713(13) 0.0691(12) 0.0684(10) 0.0009(8) -0.0008(9) -0.0223(9)
C10 0.0682(11) 0.0612(10) 0.0493(8) -0.0067(6) 0.0089(7) -0.0151(7)
C11 0.0407(8) 0.0409(7) 0.0458(7) 0.0053(5) -0.0006(5) -0.0039(5)
C12 0.0512(9) 0.0587(9) 0.0512(8) 0.0017(6) 0.0002(6) 0.0091(6)
C13 0.0556(10) 0.0659(11) 0.0722(10) 0.0039(8) -0.0053(8) 0.0164(8)
C14 0.0597(11) 0.0659(11) 0.0645(10) 0.0094(7) -0.0174(8) 0.0037(8)
C15 0.0649(11) 0.0651(10) 0.0477(8) 0.0020(6) -0.0097(7) -0.0046(7)
C16 0.0516(9) 0.0485(8) 0.0475(7) -0.0007(6) -0.0012(6) -0.0008(6)

loop_
_atom_type_symbol
_atom_type_description
_atom_type_scat_dispersion_real
_atom_type_scat_dispersion_imag
_atom_type_scat_source
C C 0.0181 0.0091 'International Tables Vol C Tables 4.2.6.8 and 6.1.1.4'
H H 0.0000 0.0000 'International Tables Vol C Tables 4.2.6.8 and 6.1.1.4'
N N 0.0311 0.0180 'International Tables Vol C Tables 4.2.6.8 and 6.1.1.4'
O O 0.0492 0.0322 'International Tables Vol C Tables 4.2.6.8 and 6.1.1.4'

loop_
_geom_angle_atom_site_label_1
_geom_angle_atom_site_label_2
_geom_angle_atom_site_label_3
_geom_angle
C1 N1 C11 122.12(11)
C1 N1 C4 111.50(12)
C11 N1 C4 122.62(12)
O1 C1 N1 125.84(14)
O1 C1 C2 126.17(14)
N1 C1 C2 107.98(12)
C1 C2 C3 104.25(13)
C1 C2 H2A 110.9
C3 C2 H2A 110.9
C1 C2 H2B 110.9
C3 C2 H2B 110.9
H2A C2 H2B 108.9
C2 C3 C4 103.66(12)
C2 C3 H3A 111.0
C4 C3 H3A 111.0
C2 C3 H3B 111.0
C4 C3 H3B 111.0
H3A C3 H3B 109.0
N1 C4 C5 115.39(12)
N1 C4 C3 101.74(11)
C5 C4 C3 112.35(12)
N1 C4 H4 109.0
C5 C4 H4 109.0
C3 C4 H4 109.0
C6 C5 C10 118.61(14)
C6 C5 C4 118.34(13)
C10 C5 C4 122.90(13)
C7 C6 C5 121.06(16)
C7 C6 H6 119.5
C5 C6 H6 119.5
C8 C7 C6 119.84(15)
C8 C7 H7 120.1
C6 C7 H7 120.1
C9 C8 C7 119.73(16)
C9 C8 H8 120.1
C7 C8 H8 120.1
C8 C9 C10 120.72(17)
C8 C9 H9 119.6
C10 C9 H9 119.6
C9 C10 C5 120.01(15)
C9 C10 H10 120.0
C5 C10 H10 120.0
C12 C11 C16 119.46(14)
C12 C11 N1 121.02(13)
C16 C11 N1 119.53(13)
C11 C12 C13 119.80(15)
C11 C12 H12 120.1
C13 C12 H12 120.1
C14 C13 C12 120.65(16)
C14 C13 H13 119.7
C12 C13 H13 119.7
C13 C14 C15 119.71(16)
C13 C14 H14 120.1
C15 C14 H14 120.1
C14 C15 C16 120.40(15)
C14 C15 H15 119.8
C16 C15 H15 119.8
C15 C16 C11 119.96(15)
C15 C16 H16 120.0
C11 C16 H16 120.0

loop_
_geom_bond_atom_site_label_1
_geom_bond_atom_site_label_2
_geom_bond_distance
O1 C1 1.2188(18)
N1 C1 1.378(2)
N1 C11 1.4169(18)
N1 C4 1.4752(18)
C1 C2 1.508(2)
C2 C3 1.515(2)
C2 H2A 0.9700
C2 H2B 0.9700
C3 C4 1.531(2)
C3 H3A 0.9700
C3 H3B 0.9700
C4 C5 1.506(2)
C4 H4 0.9800
C5 C6 1.388(2)
C5 C10 1.389(2)
C6 C7 1.379(3)
C6 H6 0.9300
C7 C8 1.377(3)
C7 H7 0.9300
C8 C9 1.376(3)
C8 H8 0.9300
C9 C10 1.383(2)
C9 H9 0.9300
C10 H10 0.9300
C11 C12 1.384(2)
C11 C16 1.392(2)
C12 C13 1.386(2)
C12 H12 0.9300
C13 C14 1.375(3)
C13 H13 0.9300
C14 C15 1.376(3)
C14 H14 0.9300
C15 C16 1.383(2)
C15 H15 0.9300
C16 H16 0.9300
